data_4126554
loop_
_publ_author_name
'Morrison, Gregory'
'Latshaw, Allison M.'
'Spagnuolo, Nicholas R.'
'Zur Loye, Hans-Conrad'

_publ_section_title
;
 Observation of Intense X-ray Scintillation in a Family of Mixed Anion
 Silicates, Cs3RESi4O10F2 (RE = Y, Eu-Lu), Obtained via an Enhanced Flux
 Crystal Growth Technique.
;
_journal_name_full 'Journal of the American Chemical Society'
_journal_paper_doi 10.1021/jacs.7b08559
_journal_year 2017
_chemical_formula_moiety 'Cs3 F2 Lu O10 Si4'
_chemical_formula_sum 'Cs3 F2 Lu O10 Si4'
_chemical_formula_weight 884.06
_space_group_crystal_system triclinic
_space_group_IT_number 2
_space_group_name_Hall '-P 1'
_space_group_name_H-M_alt 'P -1'
_symmetry_space_group_name_Hall '-P 1'
_symmetry_space_group_name_H-M 'P -1'
_audit_creation_date 2017-05-23
_audit_creation_method
;
Olex2 1.2
(compiled 2015.09.30 svn.r3233 for OlexSys, GUI svn.r5103)
;
_cell_angle_alpha 95.912(3)
_cell_angle_beta 90.043(3)
_cell_angle_gamma 119.874(3)
_cell_formula_units_Z 2
_cell_length_a 7.0668(6)
_cell_length_b 7.1082(6)
_cell_length_c 16.0471(12)
_cell_measurement_reflns_used 9901
_cell_measurement_temperature 302(2)
_cell_measurement_theta_max 36.2672
_cell_measurement_theta_min 3.3270
_cell_volume 693.99(10)
_computing_cell_refinement 'SAINT v7.60A (Bruker, 2013)'
_computing_data_collection 'Bruker APEXIII v2016.5-0 (Bruker, 2016)'
_computing_data_reduction 'SAINT v7.60A (Bruker, 2013)'
_computing_molecular_graphics 'Olex2 (Dolomanov et al., 2009)'
_computing_publication_material 'Olex2 (Dolomanov et al., 2009)'
_computing_structure_refinement 'ShelXL (Sheldrick, 2015)'
_computing_structure_solution 'ShelXT (Sheldrick, 2015)'
_diffrn_ambient_temperature 302.01
_diffrn_measured_fraction_theta_full 0.997
_diffrn_measured_fraction_theta_max 0.987
_diffrn_measurement_device_type 'Bruker APEX-II CCD'
_diffrn_measurement_method '\f and \w scans'
_diffrn_radiation_type MoK\a
_diffrn_radiation_wavelength 0.71073
_diffrn_reflns_av_R_equivalents 0.0439
_diffrn_reflns_av_unetI/netI 0.0338
_diffrn_reflns_Laue_measured_fraction_full 0.997
_diffrn_reflns_Laue_measured_fraction_max 0.987
_diffrn_reflns_limit_h_max 11
_diffrn_reflns_limit_h_min -11
_diffrn_reflns_limit_k_max 11
_diffrn_reflns_limit_k_min -11
_diffrn_reflns_limit_l_max 26
_diffrn_reflns_limit_l_min -26
_diffrn_reflns_number 6361
_diffrn_reflns_point_group_measured_fraction_full 0.997
_diffrn_reflns_point_group_measured_fraction_max 0.987
_diffrn_reflns_theta_full 25.242
_diffrn_reflns_theta_max 36.410
_diffrn_reflns_theta_min 2.557
_exptl_absorpt_coefficient_mu 15.276
_exptl_absorpt_correction_T_max 0.4977
_exptl_absorpt_correction_T_min 0.3923
_exptl_absorpt_correction_type multi-scan
_exptl_absorpt_process_details
;
 TWINABS-2012/1 (Bruker,2012) was used for absorption correction.
 
For component 1:
 wR2(int) was 0.0813 before and 0.0676 after correction.
 The Ratio of minimum to maximum transmission is 0.79.
 The \l/2 correction factor is Not present

Final HKLF 4 output contains 40455 reflections, Rint = 0.0439
 (28082 with I > 3sig(I), Rint = 0.0422)
;
_exptl_crystal_colour colourless
_exptl_crystal_density_diffrn 4.231
_exptl_crystal_description 'hexagonal plate'
_exptl_crystal_F_000 780
_exptl_crystal_size_max 0.06
_exptl_crystal_size_mid 0.06
_exptl_crystal_size_min 0.02
_refine_diff_density_max 2.775
_refine_diff_density_min -2.389
_refine_diff_density_rms 0.497
_refine_ls_extinction_coef 0.0019(2)
_refine_ls_extinction_expression Fc^*^=kFc[1+0.001xFc^2^\l^3^/sin(2\q)]^-1/4^
_refine_ls_extinction_method 'SHELXL-2014/7 (Sheldrick 2014'
_refine_ls_goodness_of_fit_ref 1.141
_refine_ls_hydrogen_treatment undef
_refine_ls_matrix_type full
_refine_ls_number_parameters 186
_refine_ls_number_reflns 6361
_refine_ls_number_restraints 0
_refine_ls_restrained_S_all 1.141
_refine_ls_R_factor_all 0.0635
_refine_ls_R_factor_gt 0.0518
_refine_ls_shift/su_max 0.001
_refine_ls_shift/su_mean 0.000
_refine_ls_structure_factor_coef Fsqd
_refine_ls_weighting_details 'w=1/[\s^2^(Fo^2^)+35.0000P] where P=(Fo^2^+2Fc^2^)/3'
_refine_ls_weighting_scheme calc
_refine_ls_wR_factor_gt 0.1170
_refine_ls_wR_factor_ref 0.1239
_reflns_Friedel_coverage 0.000
_reflns_number_gt 5747
_reflns_number_total 6361
_reflns_threshold_expression 'I > 2\s(I)'
_cod_data_source_file ja7b08559_si_011.cif
_cod_data_source_block Cs3LuSi4O10F2
_cod_database_code 4126554
_shelx_space_group_comment
;
The symmetry employed for this shelxl refinement is uniquely defined
by the following loop, which should always be used as a source of
symmetry information in preference to the above space-group names.
They are only intended as comments.
;
_shelx_estimated_absorpt_t_max 0.750
_shelx_estimated_absorpt_t_min 0.461
_olex2_refinement_description
;
1. Twinned data refinement
 Scales: 0.700(3) 0.300(3)
2. Others
 Fixed X: Lu1(0.5)
 Fixed Y: Lu1(0)
 Fixed Z: Lu1(0)
;
_shelx_shelxl_version_number 2014/7
_olex2_submission_special_instructions 'No special instructions were received'

loop_
_space_group_symop_operation_xyz
'x, y, z'
'-x, -y, -z'

loop_
_atom_site_label
_atom_site_type_symbol
_atom_site_fract_x
_atom_site_fract_y
_atom_site_fract_z
_atom_site_U_iso_or_equiv
_atom_site_adp_type
_atom_site_occupancy
_atom_site_site_symmetry_order
_atom_site_calc_flag
_atom_site_refinement_flags_posn
_atom_site_refinement_flags_adp
_atom_site_refinement_flags_occupancy
Lu1 Lu 0.5000 0.0000 0.0000 0.00782(9) Uani 1 2 d S T P
Lu2 Lu 0.5000 1.0000 0.5000 0.01270(10) Uani 1 2 d S T P
Cs1 Cs -0.15575(15) 0.68396(9) 1.05095(4) 0.01768(11) Uani 1 1 d . . .
Cs2 Cs 1.12713(18) 1.26555(11) 0.68151(4) 0.02505(14) Uani 1 1 d . . .
Cs3 Cs 1.1850(3) 1.35700(14) 0.41780(6) 0.03750(19) Uani 1 1 d . . .
Si1 Si 0.4489(6) 0.9043(3) 0.71376(13) 0.0079(3) Uani 1 1 d . . .
Si2 Si -0.3742(4) 0.7089(4) 0.83439(16) 0.0073(4) Uani 1 1 d . . .
Si3 Si -0.2925(4) 0.3349(4) 0.82921(16) 0.0075(4) Uani 1 1 d . . .
Si4 Si 0.0792(4) 0.7904(4) 0.82771(17) 0.0080(4) Uani 1 1 d . . .
O1 O -0.1158(10) 0.8487(11) 0.8157(5) 0.0125(13) Uani 1 1 d . . .
O2 O 0.2208(12) 0.8803(13) 0.7454(6) 0.0166(14) Uani 1 1 d . . .
O3 O -0.4420(13) 0.4495(12) 0.8190(5) 0.0137(13) Uani 1 1 d . . .
O4 O -0.3546(12) 0.1518(12) 0.7490(5) 0.0150(13) Uani 1 1 d . . .
O5 O -0.4239(14) 0.7709(13) 0.9253(5) 0.0167(14) Uani 1 1 d . . .
O6 O 0.442(2) 0.8527(12) 0.6161(4) 0.0206(16) Uani 1 1 d . . .
O7 O -0.0418(11) 0.5203(11) 0.8136(5) 0.0101(12) Uani 1 1 d . . .
O8 O 0.2063(14) 0.8895(14) 0.9155(5) 0.0191(15) Uani 1 1 d . . .
O9 O -0.3047(14) 0.2508(13) 0.9172(5) 0.0184(15) Uani 1 1 d . . .
O10 O 0.4890(13) 0.7316(13) 0.7589(5) 0.0157(13) Uani 1 1 d . . .
F1 F 0.3926(19) 1.2243(18) 0.5514(7) 0.031(2) Uani 1 1 d . . .
F2 F 0.8330(16) 1.2329(18) 0.5430(7) 0.032(2) Uani 1 1 d . . .

loop_
_atom_site_aniso_label
_atom_site_aniso_U_11
_atom_site_aniso_U_22
_atom_site_aniso_U_33
_atom_site_aniso_U_23
_atom_site_aniso_U_13
_atom_site_aniso_U_12
Lu1 0.0092(3) 0.00714(16) 0.00777(16) 0.00085(12) 0.0009(2) 0.0045(2)
Lu2 0.0148(3) 0.0160(2) 0.00938(18) 0.00254(14) 0.0023(3) 0.0091(3)
Cs1 0.0174(3) 0.0183(2) 0.0186(2) 0.00321(17) 0.0014(3) 0.0097(3)
Cs2 0.0244(4) 0.0252(3) 0.0240(3) -0.0045(2) -0.0013(4) 0.0126(4)
Cs3 0.0434(6) 0.0290(3) 0.0360(4) 0.0010(3) -0.0015(6) 0.0156(5)
Si1 0.0093(12) 0.0065(7) 0.0083(8) 0.0016(6) -0.0005(11) 0.0042(11)
Si2 0.0062(10) 0.0066(9) 0.0098(10) 0.0001(8) -0.0004(8) 0.0038(8)
Si3 0.0057(10) 0.0055(8) 0.0110(10) 0.0026(7) 0.0012(7) 0.0022(7)
Si4 0.0060(9) 0.0057(9) 0.0124(11) 0.0025(8) 0.0005(8) 0.0027(8)
O1 0.004(2) 0.009(3) 0.027(4) 0.003(2) 0.003(2) 0.005(2)
O2 0.010(3) 0.019(3) 0.027(4) 0.013(3) 0.011(3) 0.010(3)
O3 0.017(3) 0.005(3) 0.023(4) 0.001(2) 0.002(3) 0.008(3)
O4 0.008(3) 0.012(3) 0.020(3) -0.001(2) 0.001(2) 0.002(2)
O5 0.018(4) 0.018(3) 0.014(3) 0.001(3) 0.007(3) 0.009(3)
O6 0.032(5) 0.020(3) 0.009(2) 0.003(2) 0.002(3) 0.011(4)
O7 0.004(3) 0.004(2) 0.018(3) 0.000(2) 0.001(2) -0.001(2)
O8 0.017(4) 0.023(4) 0.017(3) -0.006(3) -0.011(3) 0.011(3)
O9 0.022(4) 0.017(3) 0.016(3) 0.012(3) 0.010(3) 0.008(3)
O10 0.014(3) 0.017(3) 0.016(3) 0.001(3) -0.005(3) 0.008(3)
F1 0.043(6) 0.040(5) 0.025(4) -0.007(4) 0.002(4) 0.033(5)
F2 0.018(4) 0.038(5) 0.034(5) 0.013(4) -0.002(4) 0.009(4)

loop_
_atom_type_symbol
_atom_type_description
_atom_type_scat_dispersion_real
_atom_type_scat_dispersion_imag
_atom_type_scat_source
O O 0.0106 0.0060 'International Tables Vol C Tables 4.2.6.8 and 6.1.1.4'
F F 0.0171 0.0103 'International Tables Vol C Tables 4.2.6.8 and 6.1.1.4'
Si Si 0.0817 0.0704 'International Tables Vol C Tables 4.2.6.8 and 6.1.1.4'
Cs Cs -0.3680 2.1192 'International Tables Vol C Tables 4.2.6.8 and 6.1.1.4'
Lu Lu -0.4720 5.8584 'International Tables Vol C Tables 4.2.6.8 and 6.1.1.4'

loop_
_geom_angle_atom_site_label_1
_geom_angle_atom_site_label_2
_geom_angle_atom_site_label_3
_geom_angle
_geom_angle_site_symmetry_1
_geom_angle_site_symmetry_3
Cs1 Lu1 Cs1 180.0 2_666 1_544
Cs1 Lu1 Cs1 63.85(2) 2_566 1_654
Cs1 Lu1 Cs1 116.15(2) 2_566 2_556
Cs1 Lu1 Cs1 116.169(15) 2_666 2_566
Cs1 Lu1 Cs1 116.62(2) 2_666 2_556
Cs1 Lu1 Cs1 180.0 1_654 2_556
Cs1 Lu1 Cs1 116.62(2) 1_544 1_654
Cs1 Lu1 Cs1 63.831(14) 2_666 1_644
Cs1 Lu1 Cs1 116.15(2) 1_644 1_654
Cs1 Lu1 Cs1 116.169(15) 1_544 1_644
Cs1 Lu1 Cs1 63.38(2) 1_544 2_556
Cs1 Lu1 Cs1 180.0 2_566 1_644
Cs1 Lu1 Cs1 63.85(2) 1_644 2_556
Cs1 Lu1 Cs1 63.38(2) 2_666 1_654
Cs1 Lu1 Cs1 63.831(15) 1_544 2_566
O5 Lu1 Cs1 45.7(2) 2_566 2_566
O5 Lu1 Cs1 131.9(2) 2_566 2_556
O5 Lu1 Cs1 70.0(2) 2_566 1_544
O5 Lu1 Cs1 134.3(2) 1_644 2_566
O5 Lu1 Cs1 70.0(2) 1_644 2_666
O5 Lu1 Cs1 134.3(2) 2_566 1_644
O5 Lu1 Cs1 110.0(2) 2_566 2_666
O5 Lu1 Cs1 45.7(2) 1_644 1_644
O5 Lu1 Cs1 48.1(2) 1_644 2_556
O5 Lu1 Cs1 110.0(2) 1_644 1_544
O5 Lu1 Cs1 48.1(2) 2_566 1_654
O5 Lu1 Cs1 131.9(2) 1_644 1_654
O5 Lu1 O5 180.0(4) 2_566 1_644
O5 Lu1 O8 90.1(3) 1_644 1_544
O5 Lu1 O8 89.9(3) 1_644 2_666
O5 Lu1 O8 89.9(3) 2_566 1_544
O5 Lu1 O8 90.1(3) 2_566 2_666
O5 Lu1 O9 89.1(3) 2_566 2_556
O5 Lu1 O9 89.1(3) 1_644 1_654
O5 Lu1 O9 90.9(3) 2_566 1_654
O5 Lu1 O9 90.9(3) 1_644 2_556
O8 Lu1 Cs1 69.6(2) 2_666 1_654
O8 Lu1 Cs1 129.8(2) 1_544 2_666
O8 Lu1 Cs1 49.6(2) 1_544 2_566
O8 Lu1 Cs1 110.4(2) 1_544 1_654
O8 Lu1 Cs1 110.4(2) 2_666 2_556
O8 Lu1 Cs1 50.2(2) 1_544 1_544
O8 Lu1 Cs1 50.2(2) 2_666 2_666
O8 Lu1 Cs1 129.8(2) 2_666 1_544
O8 Lu1 Cs1 130.4(2) 2_666 2_566
O8 Lu1 Cs1 49.6(2) 2_666 1_644
O8 Lu1 Cs1 130.4(2) 1_544 1_644
O8 Lu1 Cs1 69.6(2) 1_544 2_556
O8 Lu1 O8 180.0(4) 2_666 1_544
O9 Lu1 Cs1 50.1(2) 2_556 2_556
O9 Lu1 Cs1 50.1(2) 1_654 1_654
O9 Lu1 Cs1 133.3(2) 2_556 2_666
O9 Lu1 Cs1 72.3(2) 1_654 2_566
O9 Lu1 Cs1 46.7(2) 2_556 1_544
O9 Lu1 Cs1 129.9(2) 1_654 2_556
O9 Lu1 Cs1 133.3(2) 1_654 1_544
O9 Lu1 Cs1 46.7(2) 1_654 2_666
O9 Lu1 Cs1 72.3(2) 2_556 1_644
O9 Lu1 Cs1 129.9(2) 2_556 1_654
O9 Lu1 Cs1 107.7(2) 1_654 1_644
O9 Lu1 Cs1 107.7(2) 2_556 2_566
O9 Lu1 O8 89.3(3) 1_654 1_544
O9 Lu1 O8 90.7(3) 1_654 2_666
O9 Lu1 O8 90.7(3) 2_556 1_544
O9 Lu1 O8 89.3(3) 2_556 2_666
O9 Lu1 O9 180.0(4) 2_556 1_654
Cs3 Lu2 Cs3 113.10(3) 2_786 2_676
Cs3 Lu2 Cs3 180.00(2) 2_676 .
Cs3 Lu2 Cs3 105.286(19) 1_455 .
Cs3 Lu2 Cs3 66.90(3) 1_445 2_676
Cs3 Lu2 Cs3 180.0 2_776 1_455
Cs3 Lu2 Cs3 74.714(19) 1_455 2_676
Cs3 Lu2 Cs3 113.10(3) 1_445 .
Cs3 Lu2 Cs3 105.286(19) 2_776 2_676
Cs3 Lu2 Cs3 114.77(3) 2_786 2_776
Cs3 Lu2 Cs3 66.90(3) 2_786 .
Cs3 Lu2 Cs3 65.23(3) 1_445 2_776
Cs3 Lu2 Cs3 74.714(19) 2_776 .
Cs3 Lu2 Cs3 65.23(3) 2_786 1_455
Cs3 Lu2 Cs3 114.77(3) 1_445 1_455
Cs3 Lu2 Cs3 180.0 2_786 1_445
O6 Lu2 Cs3 102.4(2) 2_676 1_445
O6 Lu2 Cs3 77.6(2) 2_676 2_786
O6 Lu2 Cs3 61.2(3) . 2_676
O6 Lu2 Cs3 55.1(3) . 2_776
O6 Lu2 Cs3 61.2(3) 2_676 .
O6 Lu2 Cs3 124.9(3) 2_676 2_776
O6 Lu2 Cs3 118.8(3) 2_676 2_676
O6 Lu2 Cs3 124.9(3) . 1_455
O6 Lu2 Cs3 118.8(3) . .
O6 Lu2 Cs3 55.1(3) 2_676 1_455
O6 Lu2 Cs3 77.6(2) . 1_445
O6 Lu2 Cs3 102.4(2) . 2_786
O6 Lu2 O6 180.00(15) . 2_676
O6 Lu2 F1 88.7(4) 2_676 .
O6 Lu2 F1 91.3(4) 2_676 2_676
O6 Lu2 F1 91.3(4) . .
O6 Lu2 F1 88.7(4) . 2_676
F1 Lu2 Cs3 140.2(3) . 2_776
F1 Lu2 Cs3 39.8(3) 2_676 2_776
F1 Lu2 Cs3 140.2(3) 2_676 1_455
F1 Lu2 Cs3 68.3(3) 2_676 .
F1 Lu2 Cs3 39.8(3) . 1_455
F1 Lu2 Cs3 133.6(3) 2_676 2_786
F1 Lu2 Cs3 46.4(3) 2_676 1_445
F1 Lu2 Cs3 111.7(3) . .
F1 Lu2 Cs3 133.6(3) . 1_445
F1 Lu2 Cs3 46.4(3) . 2_786
F1 Lu2 Cs3 111.7(3) 2_676 2_676
F1 Lu2 Cs3 68.3(3) . 2_676
F1 Lu2 F1 180.0 2_676 .
F2 Lu2 Cs3 36.4(3) . .
F2 Lu2 Cs3 133.5(3) . 1_445
F2 Lu2 Cs3 46.5(3) . 2_786
F2 Lu2 Cs3 143.6(3) 2_676 .
F2 Lu2 Cs3 108.6(3) 2_676 2_776
F2 Lu2 Cs3 108.6(3) . 1_455
F2 Lu2 Cs3 133.5(3) 2_676 2_786
F2 Lu2 Cs3 71.4(3) . 2_776
F2 Lu2 Cs3 36.4(3) 2_676 2_676
F2 Lu2 Cs3 46.5(3) 2_676 1_445
F2 Lu2 Cs3 143.6(3) . 2_676
F2 Lu2 Cs3 71.4(3) 2_676 1_455
F2 Lu2 O6 88.9(4) . 2_676
F2 Lu2 O6 91.1(4) . .
F2 Lu2 O6 91.1(4) 2_676 2_676
F2 Lu2 O6 88.9(4) 2_676 .
F2 Lu2 F1 89.1(3) . 2_676
F2 Lu2 F1 89.1(3) 2_676 .
F2 Lu2 F1 90.9(3) 2_676 2_676
F2 Lu2 F1 90.9(3) . .
F2 Lu2 F2 180.0(7) . 2_676
Si2 Cs1 Si3 97.51(6) 2_467 2_567
Si2 Cs1 Si4 97.47(6) 2_467 2_577
Si3 Cs1 Si4 96.48(6) 2_567 2_577
O1 Cs1 Si2 106.29(13) 2_577 2_467
O1 Cs1 Si3 71.76(12) 2_577 2_567
O1 Cs1 Si4 25.49(11) 2_577 2_577
O3 Cs1 Si2 26.08(13) 2_467 2_467
O3 Cs1 Si3 105.45(15) 2_467 2_567
O3 Cs1 Si4 72.01(13) 2_467 2_577
O3 Cs1 O1 85.10(18) 2_467 2_577
O3 Cs1 O7 84.52(19) 2_467 2_567
O5 Cs1 Si2 24.51(14) 2_467 2_467
O5 Cs1 Si2 97.25(16) . 2_467
O5 Cs1 Si3 102.98(16) 2_467 2_567
O5 Cs1 Si3 165.15(16) . 2_567
O5 Cs1 Si4 119.89(15) 2_467 2_577
O5 Cs1 Si4 83.26(16) . 2_577
O5 Cs1 O1 105.54(19) . 2_577
O5 Cs1 O1 130.78(19) 2_467 2_577
O5 Cs1 O3 88.6(2) . 2_467
O5 Cs1 O3 48.11(19) 2_467 2_467
O5 Cs1 O5 89.8(2) . 2_467
O5 Cs1 O7 167.6(2) . 2_567
O5 Cs1 O7 77.9(2) 2_467 2_567
O5 Cs1 O8 116.5(2) 2_467 2_577
O5 Cs1 O8 138.5(2) 2_467 .
O5 Cs1 O8 81.4(2) . .
O5 Cs1 O8 59.4(2) . 2_577
O5 Cs1 O9 141.3(2) . 2_567
O5 Cs1 O9 58.47(19) 2_467 .
O5 Cs1 O9 82.4(2) . .
O7 Cs1 Si2 72.28(13) 2_567 2_467
O7 Cs1 Si3 25.74(13) 2_567 2_567
O7 Cs1 Si4 104.34(13) 2_567 2_577
O7 Cs1 O1 84.22(17) 2_567 2_577
O8 Cs1 Si2 162.79(15) . 2_467
O8 Cs1 Si2 100.45(18) 2_577 2_467
O8 Cs1 Si3 83.97(15) . 2_567
O8 Cs1 Si3 119.11(14) 2_577 2_567
O8 Cs1 Si4 23.86(14) 2_577 2_577
O8 Cs1 Si4 99.40(16) . 2_577
O8 Cs1 O1 90.50(19) . 2_577
O8 Cs1 O1 47.38(18) 2_577 2_577
O8 Cs1 O3 74.9(2) 2_577 2_467
O8 Cs1 O3 167.7(2) . 2_467
O8 Cs1 O7 106.52(19) . 2_567
O8 Cs1 O7 127.95(19) 2_577 2_567
O8 Cs1 O8 93.7(2) . 2_577
O8 Cs1 O9 80.1(2) . .
O8 Cs1 O9 141.8(2) 2_577 .
O9 Cs1 Si2 82.71(14) . 2_467
O9 Cs1 Si2 120.20(14) 2_567 2_467
O9 Cs1 Si3 23.98(14) 2_567 2_567
O9 Cs1 Si3 97.84(16) . 2_567
O9 Cs1 Si4 99.73(17) 2_567 2_577
O9 Cs1 Si4 165.53(16) . 2_577
O9 Cs1 O1 74.6(2) 2_567 2_577
O9 Cs1 O1 166.79(19) . 2_577
O9 Cs1 O3 105.9(2) . 2_467
O9 Cs1 O3 129.2(2) 2_567 2_467
O9 Cs1 O5 119.9(2) 2_567 2_467
O9 Cs1 O7 89.54(19) . 2_567
O9 Cs1 O7 48.01(18) 2_567 2_567
O9 Cs1 O8 117.0(2) 2_567 2_577
O9 Cs1 O8 60.0(2) 2_567 .
O9 Cs1 O9 92.6(2) 2_567 .
Cs3 Cs2 Si3 105.56(5) 2_776 1_665
Si1 Cs2 Cs3 164.10(4) 1_665 2_776
Si1 Cs2 Si2 46.14(6) 1_665 1_765
Si1 Cs2 Si3 83.62(6) 1_665 1_665
Si2 Cs2 Cs3 144.06(5) 1_765 2_776
Si2 Cs2 Si3 90.68(5) 1_765 1_665
O1 Cs2 Cs3 60.64(13) 1_655 2_776
O1 Cs2 Si1 135.21(13) 1_655 1_665
O1 Cs2 Si2 98.83(13) 1_655 1_765
O1 Cs2 Si3 67.57(11) 1_655 1_665
O2 Cs2 Cs3 56.01(16) 1_655 2_776
O2 Cs2 Si1 133.82(16) 1_655 1_665
O2 Cs2 Si2 88.53(16) 1_655 1_765
O2 Cs2 Si3 109.44(14) 1_655 1_665
O2 Cs2 O1 43.14(16) 1_655 1_655
O3 Cs2 Cs3 119.84(12) 1_765 2_776
O3 Cs2 Si1 69.82(13) 1_765 1_665
O3 Cs2 Si2 24.26(12) 1_765 1_765
O3 Cs2 Si3 100.34(14) 1_765 1_665
O3 Cs2 O1 82.07(18) 1_765 1_655
O3 Cs2 O2 64.36(19) 1_765 1_655
O4 Cs2 Cs3 84.19(14) 1_665 2_776
O4 Cs2 Si1 102.10(15) 1_665 1_665
O4 Cs2 Si2 113.80(14) 1_665 1_765
O4 Cs2 Si3 23.35(14) 1_665 1_665
O4 Cs2 O1 62.68(17) 1_665 1_655
O4 Cs2 O2 105.20(19) 1_665 1_655
O4 Cs2 O3 120.1(2) 1_665 1_765
O7 Cs2 Cs3 129.02(13) 1_665 2_776
O7 Cs2 Si1 60.99(13) 1_665 1_665
O7 Cs2 Si2 70.75(13) 1_665 1_765
O7 Cs2 Si3 23.46(13) 1_665 1_665
O7 Cs2 O1 83.61(17) 1_665 1_655
O7 Cs2 O2 119.5(2) 1_665 1_655
O7 Cs2 O3 86.10(18) 1_665 1_765
O7 Cs2 O4 45.80(18) 1_665 1_665
O10 Cs2 Cs3 163.12(15) 1_665 2_776
O10 Cs2 Si1 23.49(15) 1_665 1_665
O10 Cs2 Si2 22.72(14) 1_665 1_765
O10 Cs2 Si3 88.23(16) 1_665 1_665
O10 Cs2 O1 118.42(19) 1_665 1_655
O10 Cs2 O2 110.6(2) 1_665 1_655
O10 Cs2 O3 46.37(19) 1_665 1_765
O10 Cs2 O4 110.8(2) 1_665 1_665
O10 Cs2 O7 65.1(2) 1_665 1_665
F1 Cs2 Cs3 73.4(2) 1_655 2_776
F1 Cs2 Si1 95.4(2) 1_655 1_665
F1 Cs2 Si2 95.6(2) 1_655 1_765
F1 Cs2 Si3 170.3(2) 1_655 1_665
F1 Cs2 O1 118.5(2) 1_655 1_655
F1 Cs2 O2 78.2(3) 1_655 1_655
F1 Cs2 O3 88.3(3) 1_655 1_765
F1 Cs2 O4 150.4(3) 1_655 1_665
F1 Cs2 O7 156.2(3) 1_655 1_665
F1 Cs2 O10 94.7(3) 1_655 1_665
F1 Cs2 F2 85.9(2) 1_655 .
F2 Cs2 Cs3 73.9(2) . 2_776
F2 Cs2 Si1 94.5(2) . 1_665
F2 Cs2 Si2 140.7(2) . 1_765
F2 Cs2 Si3 84.6(2) . 1_665
F2 Cs2 O1 114.9(2) . 1_655
F2 Cs2 O2 129.8(3) . 1_655
F2 Cs2 O3 162.7(2) . 1_765
F2 Cs2 O4 69.2(3) . 1_665
F2 Cs2 O7 92.7(3) . 1_665
F2 Cs2 O10 117.9(3) . 1_665
Lu2 Cs3 Cs2 85.262(19) 1_665 .
Lu2 Cs3 Si1 117.81(5) 1_665 2_776
Lu2 Cs3 Si2 106.91(4) 1_665 2_676
Lu2 Cs3 Si4 113.68(4) 1_665 2_676
Cs2 Cs3 Lu2 175.48(3) 2_776 1_665
Cs2 Cs3 Cs2 99.19(2) 2_776 .
Cs2 Cs3 Si1 61.14(4) 2_776 2_776
Cs2 Cs3 Si2 69.25(4) 2_776 2_676
Cs2 Cs3 Si4 61.89(4) 2_776 2_676
Si1 Cs3 Cs2 114.21(5) 2_776 .
Si1 Cs3 Si2 41.91(5) 2_776 2_676
Si2 Cs3 Cs2 156.04(5) 2_676 .
Si4 Cs3 Cs2 151.51(5) 2_676 .
Si4 Cs3 Si1 76.85(5) 2_676 2_776
Si4 Cs3 Si2 40.88(5) 2_676 2_676
O2 Cs3 Lu2 123.13(13) 2_676 1_665
O2 Cs3 Cs2 128.96(13) 2_676 .
O2 Cs3 Cs2 53.22(13) 2_676 2_776
O2 Cs3 Si1 90.39(13) 2_676 2_776
O2 Cs3 Si2 61.57(13) 2_676 2_676
O2 Cs3 Si4 22.69(13) 2_676 2_676
O2 Cs3 O6 108.48(18) 2_676 2_776
O6 Cs3 Lu2 112.32(14) 2_776 1_665
O6 Cs3 Cs2 68.33(14) 2_776 2_776
O6 Cs3 Cs2 94.58(11) 2_776 .
O6 Cs3 Si1 20.56(11) 2_776 2_776
O6 Cs3 Si2 61.87(11) 2_776 2_676
O6 Cs3 Si4 97.14(12) 2_776 2_676
F1 Cs3 Lu2 31.97(17) 2_786 1_665
F1 Cs3 Lu2 96.5(2) 1_655 1_665
F1 Cs3 Cs2 41.84(18) 1_655 .
F1 Cs3 Cs2 93.4(2) 2_786 .
F1 Cs3 Cs2 87.4(2) 1_655 2_776
F1 Cs3 Cs2 147.45(18) 2_786 2_776
F1 Cs3 Si1 86.31(18) 2_786 2_776
F1 Cs3 Si1 73.33(18) 1_655 2_776
F1 Cs3 Si2 87.4(2) 2_786 2_676
F1 Cs3 Si2 114.95(18) 1_655 2_676
F1 Cs3 Si4 114.0(2) 2_786 2_676
F1 Cs3 Si4 144.95(18) 1_655 2_676
F1 Cs3 O2 134.0(3) 2_786 2_676
F1 Cs3 O2 140.1(2) 1_655 2_676
F1 Cs3 O6 80.9(2) 2_786 2_776
F1 Cs3 O6 53.1(2) 1_655 2_776
F1 Cs3 F1 82.2(3) 2_786 1_655
F1 Cs3 F2 62.36(19) 2_786 2_786
F1 Cs3 F2 120.9(3) 2_786 .
F2 Cs3 Lu2 95.2(2) . 1_665
F2 Cs3 Lu2 31.54(19) 2_786 1_665
F2 Cs3 Cs2 146.9(2) 2_786 2_776
F2 Cs3 Cs2 42.9(2) . .
F2 Cs3 Cs2 87.6(2) . 2_776
F2 Cs3 Cs2 89.4(2) 2_786 .
F2 Cs3 Si1 140.1(2) . 2_776
F2 Cs3 Si1 142.4(2) 2_786 2_776
F2 Cs3 Si2 149.9(2) . 2_676
F2 Cs3 Si2 111.9(2) 2_786 2_676
F2 Cs3 Si4 111.4(2) . 2_676
F2 Cs3 Si4 96.5(2) 2_786 2_676
F2 Cs3 O2 96.9(2) 2_786 2_676
F2 Cs3 O2 89.3(2) . 2_676
F2 Cs3 O6 127.9(2) . 2_776
F2 Cs3 O6 143.2(2) 2_786 2_776
F2 Cs3 F1 118.4(3) 2_786 1_655
F2 Cs3 F1 81.6(2) . 1_655
F2 Cs3 F2 77.1(3) 2_786 .
Cs2 Si1 Cs2 112.85(5) . 1_455
Cs2 Si1 Cs2 121.57(9) 1_445 .
Cs2 Si1 Cs2 120.96(9) 1_445 1_455
Cs2 Si1 Cs3 142.27(5) 1_455 2_776
Cs2 Si1 Cs3 55.51(5) . 2_776
Cs2 Si1 Cs3 68.05(5) 1_445 2_776
O2 Si1 Cs2 153.0(3) . .
O2 Si1 Cs2 84.9(3) . 1_445
O2 Si1 Cs2 47.2(3) . 1_455
O2 Si1 Cs3 151.4(3) . 2_776
O2 Si1 O4 107.5(4) . 1_665
O2 Si1 O10 106.8(4) . .
O4 Si1 Cs2 157.7(3) 1_665 1_445
O4 Si1 Cs2 79.9(3) 1_665 1_455
O4 Si1 Cs2 45.8(3) 1_665 .
O4 Si1 Cs3 101.1(3) 1_665 2_776
O6 Si1 Cs2 77.7(3) . 1_445
O6 Si1 Cs2 89.9(4) . 1_455
O6 Si1 Cs2 81.5(5) . .
O6 Si1 Cs3 54.5(5) . 2_776
O6 Si1 O2 112.4(6) . .
O6 Si1 O4 112.7(5) . 1_665
O6 Si1 O10 109.4(5) . .
O10 Si1 Cs2 153.3(3) . 1_455
O10 Si1 Cs2 50.0(3) . 1_445
O10 Si1 Cs2 88.9(3) . .
O10 Si1 Cs3 62.8(3) . 2_776
O10 Si1 O4 107.8(4) . 1_665
Cs1 Si2 Cs1 71.22(5) 2_467 .
Cs1 Si2 Cs1 124.36(7) 2_467 2_577
Cs1 Si2 Cs1 65.28(4) . 2_577
Cs1 Si2 Cs2 67.15(5) 2_467 1_345
Cs1 Si2 Cs2 131.86(7) . 1_345
Cs1 Si2 Cs3 132.94(7) . 2_676
Cs1 Si2 Cs3 130.87(7) 2_467 2_676
Cs1 Si2 Cs3 104.31(6) 2_577 2_676
Cs2 Si2 Cs1 162.48(7) 1_345 2_577
Cs2 Si2 Cs3 67.56(5) 1_345 2_676
O1 Si2 Cs1 153.7(3) . 2_467
O1 Si2 Cs1 47.2(3) . 2_577
O1 Si2 Cs1 84.2(3) . .
O1 Si2 Cs2 128.9(3) . 1_345
O1 Si2 Cs3 61.5(3) . 2_676
O1 Si2 O3 106.2(4) . .
O3 Si2 Cs1 62.5(3) . 2_467
O3 Si2 Cs1 138.5(3) . 2_577
O3 Si2 Cs1 83.1(3) . .
O3 Si2 Cs2 56.9(3) . 1_345
O3 Si2 Cs3 77.4(3) . 2_676
O5 Si2 Cs1 68.4(3) . 2_577
O5 Si2 Cs1 49.3(3) . .
O5 Si2 Cs1 57.1(3) . 2_467
O5 Si2 Cs2 118.0(3) . 1_345
O5 Si2 Cs3 171.4(3) . 2_676
O5 Si2 O1 113.0(5) . .
O5 Si2 O3 111.1(5) . .
O5 Si2 O10 115.3(5) . 1_455
O10 Si2 Cs1 114.4(3) 1_455 2_577
O10 Si2 Cs1 98.8(3) 1_455 2_467
O10 Si2 Cs1 164.4(3) 1_455 .
O10 Si2 Cs2 48.2(3) 1_455 1_345
O10 Si2 Cs3 62.7(3) 1_455 2_676
O10 Si2 O1 107.2(4) 1_455 .
O10 Si2 O3 103.2(4) 1_455 .
Cs1 Si3 Cs1 122.18(7) 2_567 2_467
Cs1 Si3 Cs1 64.87(4) . 2_467
Cs1 Si3 Cs1 69.23(5) 2_567 .
Cs1 Si3 Cs2 126.92(6) . 1_445
Cs1 Si3 Cs2 66.70(4) 2_567 1_445
Cs2 Si3 Cs1 168.19(7) 1_445 2_467
O3 Si3 Cs1 44.3(3) . 2_467
O3 Si3 Cs1 80.4(3) . .
O3 Si3 Cs1 148.7(3) . 2_567
O3 Si3 Cs2 132.6(3) . 1_445
O4 Si3 Cs1 168.2(3) . .
O4 Si3 Cs1 103.5(3) . 2_567
O4 Si3 Cs1 114.7(3) . 2_467
O4 Si3 Cs2 53.7(3) . 1_445
O4 Si3 O3 107.7(4) . .
O4 Si3 O7 102.9(4) . .
O7 Si3 Cs1 63.8(3) . 2_567
O7 Si3 Cs1 82.5(3) . .
O7 Si3 Cs1 137.1(3) . 2_467
O7 Si3 Cs2 52.2(3) . 1_445
O7 Si3 O3 106.0(4) . .
O9 Si3 Cs1 52.7(3) . 2_567
O9 Si3 Cs1 71.9(3) . 2_467
O9 Si3 Cs1 53.3(3) . .
O9 Si3 Cs2 113.7(3) . 1_445
O9 Si3 O3 113.6(5) . .
O9 Si3 O4 115.0(5) . .
O9 Si3 O7 110.9(4) . .
Cs1 Si4 Cs1 121.88(7) 2_577 2_567
Cs1 Si4 Cs1 64.01(5) . 2_567
Cs1 Si4 Cs1 69.23(5) 2_577 .
Cs1 Si4 Cs2 64.29(4) 2_577 1_455
Cs1 Si4 Cs2 127.53(7) . 1_455
Cs1 Si4 Cs3 116.63(7) 2_577 2_676
Cs1 Si4 Cs3 135.71(7) . 2_676
Cs2 Si4 Cs1 167.10(7) 1_455 2_567
Cs3 Si4 Cs1 120.68(6) 2_676 2_567
Cs3 Si4 Cs2 56.90(4) 2_676 1_455
O1 Si4 Cs1 81.6(3) . .
O1 Si4 Cs1 62.6(3) . 2_577
O1 Si4 Cs1 136.0(3) . 2_567
O1 Si4 Cs2 56.4(3) . 1_455
O1 Si4 Cs3 66.7(3) . 2_676
O1 Si4 O7 105.9(4) . .
O2 Si4 Cs1 102.0(3) . 2_577
O2 Si4 Cs1 167.9(3) . .
O2 Si4 Cs1 117.5(3) . 2_567
O2 Si4 Cs2 49.9(3) . 1_455
O2 Si4 Cs3 55.1(3) . 2_676
O2 Si4 O1 102.0(4) . .
O2 Si4 O7 107.2(4) . .
O7 Si4 Cs1 150.5(3) . 2_577
O7 Si4 Cs1 46.1(3) . 2_567
O7 Si4 Cs1 82.6(3) . .
O7 Si4 Cs2 134.6(3) . 1_455
O7 Si4 Cs3 77.7(3) . 2_676
O8 Si4 Cs1 56.2(3) . 2_577
O8 Si4 Cs1 52.0(4) . .
O8 Si4 Cs1 68.1(3) . 2_567
O8 Si4 Cs2 113.1(4) . 1_455
O8 Si4 Cs3 169.3(4) . 2_676
O8 Si4 O1 112.0(4) . .
O8 Si4 O2 116.5(5) . .
O8 Si4 O7 112.3(4) . .
Cs1 O1 Cs2 75.85(14) 2_577 1_455
Si2 O1 Cs1 112.0(3) . 2_577
Si2 O1 Cs2 127.0(3) . 1_455
Si2 O1 Si4 129.7(5) . .
Si4 O1 Cs1 91.9(3) . 2_577
Si4 O1 Cs2 100.9(3) . 1_455
Cs2 O2 Cs3 70.77(16) 1_455 2_676
Si1 O2 Cs2 112.1(3) . 1_455
Si1 O2 Cs3 110.9(4) . 2_676
Si1 O2 Si4 134.1(5) . .
Si4 O2 Cs2 108.2(3) . 1_455
Si4 O2 Cs3 102.2(3) . 2_676
Cs1 O3 Cs2 79.35(18) 2_467 1_345
Si2 O3 Cs1 91.4(3) . 2_467
Si2 O3 Cs2 98.9(3) . 1_345
Si3 O3 Cs1 115.6(4) . 2_467
Si3 O3 Cs2 125.8(4) . 1_345
Si3 O3 Si2 130.1(5) . .
Si1 O4 Cs2 113.3(4) 1_445 1_445
Si3 O4 Cs2 102.9(3) . 1_445
Si3 O4 Si1 139.6(5) . 1_445
Lu1 O5 Cs1 100.9(3) 1_466 2_467
Lu1 O5 Cs1 103.5(3) 1_466 .
Cs1 O5 Cs1 90.2(2) . 2_467
Si2 O5 Lu1 142.9(5) . 1_466
Si2 O5 Cs1 98.4(4) . 2_467
Si2 O5 Cs1 107.8(4) . .
Lu2 O6 Cs3 95.6(4) . 2_776
Si1 O6 Lu2 142.9(5) . .
Si1 O6 Cs3 104.9(5) . 2_776
Cs2 O7 Cs1 80.04(16) 1_445 2_567
Si3 O7 Cs1 90.5(3) . 2_567
Si3 O7 Cs2 104.3(3) . 1_445
Si3 O7 Si4 130.3(5) . .
Si4 O7 Cs1 113.3(3) . 2_567
Si4 O7 Cs2 121.9(3) . 1_445
Lu1 O8 Cs1 98.8(3) 1_566 2_577
Lu1 O8 Cs1 97.8(3) 1_566 .
Cs1 O8 Cs1 86.3(2) . 2_577
Si4 O8 Lu1 150.9(5) . 1_566
Si4 O8 Cs1 105.5(4) . .
Si4 O8 Cs1 99.9(4) . 2_577
Lu1 O9 Cs1 98.5(3) 1_456 .
Lu1 O9 Cs1 101.9(3) 1_456 2_567
Cs1 O9 Cs1 87.4(2) 2_567 .
Si3 O9 Lu1 146.9(5) . 1_456
Si3 O9 Cs1 103.9(4) . .
Si3 O9 Cs1 103.3(4) . 2_567
Si1 O10 Cs2 106.5(3) . 1_445
Si2 O10 Cs2 109.1(4) 1_655 1_445
Si2 O10 Si1 143.9(5) 1_655 .
Lu2 F1 Cs2 140.3(5) . 1_455
Lu2 F1 Cs3 113.3(4) . 1_455
Lu2 F1 Cs3 101.6(4) . 2_786
Cs2 F1 Cs3 93.2(3) 1_455 1_455
Cs2 F1 Cs3 103.5(3) 1_455 2_786
Cs3 F1 Cs3 97.8(3) 2_786 1_455
Lu2 F2 Cs2 134.0(4) . .
Lu2 F2 Cs3 118.6(5) . .
Lu2 F2 Cs3 102.0(4) . 2_786
Cs2 F2 Cs3 92.9(3) . .
Cs2 F2 Cs3 102.3(3) . 2_786
Cs3 F2 Cs3 102.9(3) 2_786 .

loop_
_geom_bond_atom_site_label_1
_geom_bond_atom_site_label_2
_geom_bond_distance
_geom_bond_site_symmetry_2
Lu1 Cs1 4.1476(10) 2_666
Lu1 Cs1 4.1975(7) 2_556
Lu1 Cs1 4.1975(7) 1_654
Lu1 Cs1 4.1476(10) 1_544
Lu1 Cs1 4.1777(9) 1_644
Lu1 Cs1 4.1777(9) 2_566
Lu1 O5 2.202(8) 2_566
Lu1 O5 2.202(8) 1_644
Lu1 O8 2.218(8) 1_544
Lu1 O8 2.218(8) 2_666
Lu1 O9 2.211(7) 1_654
Lu1 O9 2.211(7) 2_556
Lu2 Cs3 4.4101(15) 2_776
Lu2 Cs3 4.4802(16) 2_676
Lu2 Cs3 4.4101(15) 1_455
Lu2 Cs3 4.0253(9) 2_786
Lu2 Cs3 4.0253(9) 1_445
Lu2 Cs3 4.4802(16) .
Lu2 O6 2.171(7) .
Lu2 O6 2.171(7) 2_676
Lu2 F1 2.176(9) .
Lu2 F1 2.176(9) 2_676
Lu2 F2 2.153(10) .
Lu2 F2 2.153(10) 2_676
Cs1 Si2 3.748(3) 2_467
Cs1 Si3 3.771(3) 2_567
Cs1 Si4 3.812(3) 2_577
Cs1 O1 3.387(8) 2_577
Cs1 O3 3.326(8) 2_467
Cs1 O5 3.074(9) .
Cs1 O5 3.180(8) 2_467
Cs1 O7 3.384(8) 2_567
Cs1 O8 3.217(9) 2_577
Cs1 O8 3.216(10) .
Cs1 O9 3.084(9) 2_567
Cs1 O9 3.256(9) .
Cs2 Cs3 3.9757(11) 2_776
Cs2 Si1 3.909(2) 1_665
Cs2 Si2 3.962(3) 1_765
Cs2 Si3 3.985(3) 1_665
Cs2 O1 3.553(7) 1_655
Cs2 O2 3.372(8) 1_655
Cs2 O3 3.358(8) 1_765
Cs2 O4 3.295(8) 1_665
Cs2 O7 3.251(7) 1_665
Cs2 O10 3.125(8) 1_665
Cs2 F1 2.897(10) 1_655
Cs2 F2 2.954(10) .
Cs3 Lu2 4.0253(9) 1_665
Cs3 Cs2 3.9757(11) 2_776
Cs3 Si1 4.311(4) 2_776
Cs3 Si2 4.316(3) 2_676
Cs3 Si4 4.159(3) 2_676
Cs3 O2 3.491(9) 2_676
Cs3 O6 3.633(13) 2_776
Cs3 F1 2.976(12) 2_786
Cs3 F1 3.071(11) 1_655
Cs3 F2 2.983(12) 2_786
Cs3 F2 3.031(11) .
Si1 Cs2 3.909(2) 1_445
Si1 Cs2 4.257(4) 1_455
Si1 Cs3 4.311(4) 2_776
Si1 O2 1.622(8) .
Si1 O4 1.644(8) 1_665
Si1 O6 1.567(7) .
Si1 O10 1.625(8) .
Si2 Cs1 4.277(3) 2_577
Si2 Cs1 3.748(3) 2_467
Si2 Cs2 3.962(3) 1_345
Si2 Cs3 4.316(3) 2_676
Si2 O1 1.633(7) .
Si2 O3 1.648(7) .
Si2 O5 1.572(8) .
Si2 O10 1.620(8) 1_455
Si3 Cs1 3.771(3) 2_567
Si3 Cs1 4.297(3) 2_467
Si3 Cs2 3.985(3) 1_445
Si3 O3 1.641(8) .
Si3 O4 1.621(8) .
Si3 O7 1.637(7) .
Si3 O9 1.575(8) .
Si4 Cs1 4.315(3) 2_567
Si4 Cs1 3.812(3) 2_577
Si4 Cs2 4.186(3) 1_455
Si4 Cs3 4.159(3) 2_676
Si4 O1 1.641(7) .
Si4 O2 1.641(8) .
Si4 O7 1.656(7) .
Si4 O8 1.565(8) .
O1 Cs1 3.387(7) 2_577
O1 Cs2 3.553(7) 1_455
O2 Cs2 3.372(8) 1_455
O2 Cs3 3.491(9) 2_676
O3 Cs1 3.326(8) 2_467
O3 Cs2 3.359(8) 1_345
O4 Cs2 3.295(8) 1_445
O4 Si1 1.644(8) 1_445
O5 Lu1 2.202(8) 1_466
O5 Cs1 3.180(8) 2_467
O6 Cs3 3.633(12) 2_776
O7 Cs1 3.384(8) 2_567
O7 Cs2 3.251(7) 1_445
O8 Lu1 2.218(8) 1_566
O8 Cs1 3.217(9) 2_577
O9 Lu1 2.211(7) 1_456
O9 Cs1 3.084(9) 2_567
O10 Cs2 3.125(8) 1_445
O10 Si2 1.619(8) 1_655
F1 Cs2 2.897(10) 1_455
F1 Cs3 3.071(11) 1_455
F1 Cs3 2.976(12) 2_786
F2 Cs3 2.983(12) 2_786

loop_
_twin_individual_id
_twin_individual_mass_fraction_refined
1 0.700(3)
2 0.300(3)
